data_7228287
loop_
_publ_author_name
'Kiyota, Yoshiki'
'Taira, Minako'
'Otobe, Saki'
'Hanyuda, Koji'
'Naruke, Haruo'
'Ito, Takeru'

_publ_section_title
;
 Compositional introduction of lithium ions into conductive
 polyoxovanadate--surfactant hybrid crystals
;
_journal_name_full CrystEngComm
_journal_paper_doi 10.1039/C7CE00595D
_journal_year 2017
_chemical_formula_moiety 'C48 H124 N6 O30 V10'
_chemical_formula_sum 'C48 H124 N6 O30 V10'
_chemical_formula_weight 1774.94
_space_group_crystal_system monoclinic
_space_group_IT_number 14
_space_group_name_Hall '-P 2ybc'
_space_group_name_H-M_alt 'P 1 21/c 1'
_symmetry_space_group_name_Hall '-P 2ybc'
_symmetry_space_group_name_H-M 'P 1 21/c 1'
_atom_sites_solution_hydrogens geom
_atom_sites_solution_primary direct
_atom_sites_solution_secondary difmap
_audit_update_record
;
2017-03-27 deposited with the CCDC.
2017-05-04 downloaded from the CCDC.
;
_cell_angle_alpha 90.0000
_cell_angle_beta 94.447(4)
_cell_angle_gamma 90.0000
_cell_formula_units_Z 2
_cell_length_a 20.882(2)
_cell_length_b 18.186(2)
_cell_length_c 10.2629(12)
_cell_measurement_reflns_used 17074
_cell_measurement_temperature 193
_cell_measurement_theta_max 27.56
_cell_measurement_theta_min 3.00
_cell_volume 3885.7(7)
_computing_cell_refinement 'RAPID AUTO'
_computing_data_collection 'RAPID AUTO (Rigaku, ????)'
_computing_data_reduction 'RAPID AUTO'
_computing_molecular_graphics 'CrystalStructure 4.2.2'
_computing_publication_material 'CrystalStructure 4.2.2 (Rigaku, 2016)'
_computing_structure_refinement 'SHELXL Version 2014/7 (Sheldrick, 2008)'
_computing_structure_solution 'Superflip (Palatinus, et al., 2007)'
_diffrn_ambient_temperature 193
_diffrn_detector_area_resol_mean 10.000
_diffrn_measured_fraction_theta_full 0.998
_diffrn_measured_fraction_theta_max 0.999
_diffrn_measurement_device_type 'Rigaku R-AXIS RAPID'
_diffrn_measurement_method \w
_diffrn_radiation_type 'Mo K\a'
_diffrn_radiation_wavelength 0.71075
_diffrn_reflns_av_R_equivalents 0.0860
_diffrn_reflns_Laue_measured_fraction_full 0.998
_diffrn_reflns_Laue_measured_fraction_max 0.999
_diffrn_reflns_limit_h_max 27
_diffrn_reflns_limit_h_min -27
_diffrn_reflns_limit_k_max 23
_diffrn_reflns_limit_k_min -23
_diffrn_reflns_limit_l_max 13
_diffrn_reflns_limit_l_min -13
_diffrn_reflns_number 60685
_diffrn_reflns_point_group_measured_fraction_full 0.998
_diffrn_reflns_point_group_measured_fraction_max 0.999
_diffrn_reflns_theta_full 25.242
_diffrn_reflns_theta_max 27.484
_diffrn_reflns_theta_min 2.997
_diffrn_standards_number 0
_exptl_absorpt_coefficient_mu 1.220
_exptl_absorpt_correction_T_max 0.964
_exptl_absorpt_correction_T_min 0.593
_exptl_absorpt_correction_type multi-scan
_exptl_absorpt_process_details 'ABSCOR (Rigaku, 1995)'
_exptl_crystal_colour orange
_exptl_crystal_density_diffrn 1.517
_exptl_crystal_density_method 'not measured'
_exptl_crystal_description platelet
_exptl_crystal_F_000 1848.00
_exptl_crystal_size_max 0.400
_exptl_crystal_size_mid 0.250
_exptl_crystal_size_min 0.030
_refine_diff_density_max 1.02
_refine_diff_density_min -0.60
_refine_ls_extinction_method none
_refine_ls_goodness_of_fit_ref 1.056
_refine_ls_hydrogen_treatment constr
_refine_ls_number_parameters 424
_refine_ls_number_reflns 8904
_refine_ls_number_restraints 0
_refine_ls_R_factor_all 0.0774
_refine_ls_R_factor_gt 0.0565
_refine_ls_shift/su_max 0.000
_refine_ls_structure_factor_coef Fsqd
_refine_ls_weighting_details 'w = 1/[\s^2^(Fo^2^)+(0.0605P)^2^+6.4133P] where P=(Fo^2^+2Fc^2^)/3'
_refine_ls_weighting_scheme calc
_refine_ls_wR_factor_gt 0.1396
_refine_ls_wR_factor_ref 0.1517
_reflns_Friedel_coverage 0.000
_reflns_number_gt 6608
_reflns_number_total 8904
_reflns_threshold_expression F^2^>2.0\s(F^2^)
_cod_data_source_file c7ce00595d1.cif
_cod_data_source_block 140306
_cod_original_cell_volume 3885.7(8)
_cod_database_code 7228287

loop_
_space_group_symop_id
_space_group_symop_operation_xyz
1 +X,+Y,+Z
2 -X,1/2+Y,1/2-Z
3 -X,-Y,-Z
4 +X,-1/2-Y,-1/2+Z

loop_
_atom_site_label
_atom_site_type_symbol
_atom_site_fract_x
_atom_site_fract_y
_atom_site_fract_z
_atom_site_U_iso_or_equiv
_atom_site_adp_type
_atom_site_occupancy
_atom_site_site_symmetry_order
_atom_site_calc_flag
_atom_site_refinement_flags_posn
_atom_site_refinement_flags_adp
V1 V 0.35034(3) 0.53147(3) 0.34152(6) 0.03183(16) Uani 1 1 d . .
V2 V 0.48981(3) 0.56705(3) 0.26574(6) 0.02930(15) Uani 1 1 d . .
V3 V 0.43177(3) 0.40918(3) 0.23095(6) 0.02969(15) Uani 1 1 d . .
V4 V 0.40214(3) 0.40444(3) 0.52225(6) 0.02904(15) Uani 1 1 d . .
V5 V 0.45669(3) 0.56504(3) 0.56118(6) 0.02692(15) Uani 1 1 d . .
O1 O 0.28194(14) 0.56747(15) 0.3049(3) 0.0426(7) Uani 1 1 d . .
O1W O 0.53438(13) 0.23976(14) 0.5666(3) 0.0367(6) Uani 1 1 d . .
O2 O 0.40514(12) 0.59268(13) 0.2517(2) 0.0315(5) Uani 1 1 d . .
O3 O 0.35844(12) 0.45989(13) 0.2134(2) 0.0326(5) Uani 1 1 d . .
O4 O 0.33454(12) 0.45892(13) 0.4623(2) 0.0329(5) Uani 1 1 d . .
O5 O 0.38220(12) 0.59027(13) 0.4984(2) 0.0327(5) Uani 1 1 d . .
O6 O 0.51935(13) 0.62713(14) 0.1715(2) 0.0362(6) Uani 1 1 d . .
O7 O 0.47767(12) 0.48716(13) 0.1572(2) 0.0319(5) Uani 1 1 d . .
O8 O 0.42665(13) 0.35146(13) 0.1104(2) 0.0352(6) Uani 1 1 d . .
O9 O 0.40721(12) 0.35313(12) 0.3685(2) 0.0304(5) Uani 1 1 d . .
O10 O 0.37197(13) 0.34316(14) 0.6144(2) 0.0363(6) Uani 1 1 d . .
O11 O 0.43034(12) 0.47932(12) 0.6526(2) 0.0293(5) Uani 1 1 d . .
O12 O 0.47393(12) 0.61860(13) 0.6930(2) 0.0321(5) Uani 1 1 d . .
O13 O 0.50286(11) 0.61849(12) 0.4366(2) 0.0275(5) Uani 1 1 d . .
O14 O 0.45427(11) 0.48512(12) 0.4051(2) 0.0282(5) Uani 1 1 d . .
N1 N 0.36594(15) 0.21255(16) 0.3736(3) 0.0327(7) Uani 1 1 d . .
H1D H 0.3942 0.1970 0.4398 0.039 Uiso 1 1 calc R U
H1E H 0.3698 0.1839 0.3019 0.039 Uiso 1 1 calc R U
H1C H 0.3746 0.2601 0.3539 0.039 Uiso 1 1 calc R U
N2 N 0.40391(16) 0.76459(16) 0.6750(3) 0.0356(7) Uani 1 1 d . .
H2E H 0.4263 0.7440 0.7454 0.043 Uiso 1 1 calc R U
H2D H 0.4248 0.7561 0.6020 0.043 Uiso 1 1 calc R U
H2C H 0.4005 0.8139 0.6878 0.043 Uiso 1 1 calc R U
N3 N 0.40747(17) 0.5497(2) 0.9443(4) 0.0482(9) Uani 1 1 d . .
H3E H 0.4331 0.5260 1.0068 0.058 Uiso 1 1 calc R U
H3D H 0.4303 0.5595 0.8743 0.058 Uiso 1 1 calc R U
H3C H 0.3932 0.5926 0.9774 0.058 Uiso 1 1 calc R U
C1 C 0.2995(2) 0.2070(2) 0.4146(4) 0.0459(10) Uani 1 1 d . .
H1A H 0.2960 0.2374 0.4938 0.055 Uiso 1 1 calc R U
H1B H 0.2908 0.1553 0.4378 0.055 Uiso 1 1 calc R U
C2 C 0.2494(3) 0.2318(3) 0.3106(6) 0.0669(14) Uani 1 1 d . .
H2A H 0.2549 0.2033 0.2300 0.080 Uiso 1 1 calc R U
H2B H 0.2065 0.2198 0.3395 0.080 Uiso 1 1 calc R U
C3 C 0.2509(3) 0.3096(3) 0.2788(5) 0.0661(14) Uani 1 1 d . .
H3A H 0.2919 0.3211 0.2410 0.079 Uiso 1 1 calc R U
H3B H 0.2491 0.3387 0.3600 0.079 Uiso 1 1 calc R U
C4 C 0.1937(3) 0.3328(3) 0.1796(6) 0.0699(15) Uani 1 1 d . .
H4A H 0.1956 0.3047 0.0973 0.084 Uiso 1 1 calc R U
H4B H 0.1524 0.3215 0.2165 0.084 Uiso 1 1 calc R U
C5 C 0.1976(3) 0.4127(3) 0.1523(5) 0.0688(15) Uani 1 1 d . .
H5A H 0.2401 0.4237 0.1204 0.083 Uiso 1 1 calc R U
H5B H 0.1944 0.4401 0.2350 0.083 Uiso 1 1 calc R U
C6 C 0.1461(2) 0.4399(3) 0.0531(5) 0.0615(13) Uani 1 1 d . .
H6B H 0.1034 0.4257 0.0810 0.074 Uiso 1 1 calc R U
H6A H 0.1514 0.4160 -0.0321 0.074 Uiso 1 1 calc R U
C7 C 0.1486(3) 0.5229(4) 0.0368(7) 0.0840(18) Uani 1 1 d . .
H7B H 0.1437 0.5468 0.1221 0.101 Uiso 1 1 calc R U
H7A H 0.1911 0.5370 0.0078 0.101 Uiso 1 1 calc R U
C8 C 0.0971(4) 0.5497(4) -0.0606(8) 0.114(3) Uani 1 1 d . .
H8C H 0.1001 0.6033 -0.0686 0.137 Uiso 1 1 calc R U
H8A H 0.1023 0.5269 -0.1456 0.137 Uiso 1 1 calc R U
H8B H 0.0550 0.5366 -0.0313 0.137 Uiso 1 1 calc R U
C9 C 0.3392(2) 0.7318(2) 0.6589(4) 0.0441(10) Uani 1 1 d . .
H9A H 0.3172 0.7402 0.7397 0.053 Uiso 1 1 calc R U
H9B H 0.3434 0.6780 0.6474 0.053 Uiso 1 1 calc R U
C10 C 0.2990(2) 0.7621(3) 0.5461(5) 0.0551(12) Uani 1 1 d . .
H10B H 0.3228 0.7580 0.4668 0.066 Uiso 1 1 calc R U
H10A H 0.2914 0.8151 0.5618 0.066 Uiso 1 1 calc R U
C11 C 0.2355(3) 0.7246(3) 0.5214(5) 0.0686(15) Uani 1 1 d . .
H11B H 0.2439 0.6713 0.5127 0.082 Uiso 1 1 calc R U
H11A H 0.2117 0.7311 0.6003 0.082 Uiso 1 1 calc R U
C12 C 0.1928(3) 0.7472(4) 0.4077(6) 0.0802(18) Uani 1 1 d . .
H12B H 0.2166 0.7414 0.3286 0.096 Uiso 1 1 calc R U
H12A H 0.1835 0.8003 0.4168 0.096 Uiso 1 1 calc R U
C13 C 0.1307(3) 0.7080(4) 0.3849(7) 0.092(2) Uani 1 1 d . .
H13B H 0.1405 0.6550 0.3773 0.110 Uiso 1 1 calc R U
H13A H 0.1074 0.7140 0.4647 0.110 Uiso 1 1 calc R U
C14 C 0.0858(3) 0.7277(4) 0.2726(7) 0.095(2) Uani 1 1 d . .
H14A H 0.0764 0.7808 0.2793 0.114 Uiso 1 1 calc R U
H14B H 0.1087 0.7208 0.1925 0.114 Uiso 1 1 calc R U
C15 C 0.0245(4) 0.6895(7) 0.2526(10) 0.146(4) Uani 1 1 d . .
H15B H 0.0343 0.6365 0.2459 0.175 Uiso 1 1 calc R U
H15A H 0.0022 0.6960 0.3334 0.175 Uiso 1 1 calc R U
C16 C -0.0206(4) 0.7070(6) 0.1459(11) 0.161(5) Uani 1 1 d . .
H16C H -0.0586 0.6756 0.1492 0.193 Uiso 1 1 calc R U
H16A H -0.0333 0.7587 0.1517 0.193 Uiso 1 1 calc R U
H16B H -0.0009 0.6987 0.0635 0.193 Uiso 1 1 calc R U
C17 C 0.3520(2) 0.5025(3) 0.9030(4) 0.0503(11) Uani 1 1 d . .
H17A H 0.3281 0.4912 0.9801 0.060 Uiso 1 1 calc R U
H17B H 0.3680 0.4556 0.8691 0.060 Uiso 1 1 calc R U
C18 C 0.3070(2) 0.5374(3) 0.7996(4) 0.0479(10) Uani 1 1 d . .
H18A H 0.2851 0.5797 0.8377 0.057 Uiso 1 1 calc R U
H18B H 0.3319 0.5562 0.7283 0.057 Uiso 1 1 calc R U
C19 C 0.2578(2) 0.4834(3) 0.7449(5) 0.0522(11) Uani 1 1 d . .
H19A H 0.2337 0.4649 0.8174 0.063 Uiso 1 1 calc R U
H19B H 0.2805 0.4411 0.7091 0.063 Uiso 1 1 calc R U
C20 C 0.2104(2) 0.5127(3) 0.6394(5) 0.0552(12) Uani 1 1 d . .
H20A H 0.1859 0.5534 0.6761 0.066 Uiso 1 1 calc R U
H20B H 0.2343 0.5333 0.5683 0.066 Uiso 1 1 calc R U
C21 C 0.1639(3) 0.4561(3) 0.5829(6) 0.0725(16) Uani 1 1 d . .
H21B H 0.1888 0.4154 0.5473 0.087 Uiso 1 1 calc R U
H21A H 0.1404 0.4356 0.6547 0.087 Uiso 1 1 calc R U
C22 C 0.1159(3) 0.4823(4) 0.4777(6) 0.088(2) Uani 1 1 d . .
H22B H 0.1392 0.5018 0.4047 0.106 Uiso 1 1 calc R U
H22A H 0.0912 0.5234 0.5125 0.106 Uiso 1 1 calc R U
C23 C 0.0691(3) 0.4241(5) 0.4244(8) 0.113(3) Uani 1 1 d . .
H23B H 0.0939 0.3830 0.3899 0.136 Uiso 1 1 calc R U
H23A H 0.0458 0.4046 0.4975 0.136 Uiso 1 1 calc R U
C24 C 0.0208(4) 0.4500(7) 0.3186(9) 0.152(5) Uani 1 1 d . .
H24C H -0.0074 0.4090 0.2900 0.182 Uiso 1 1 calc R U
H24A H -0.0050 0.4897 0.3522 0.182 Uiso 1 1 calc R U
H24B H 0.0431 0.4680 0.2444 0.182 Uiso 1 1 calc R U

loop_
_atom_site_aniso_label
_atom_site_aniso_U_11
_atom_site_aniso_U_22
_atom_site_aniso_U_33
_atom_site_aniso_U_23
_atom_site_aniso_U_13
_atom_site_aniso_U_12
V1 0.0360(3) 0.0261(3) 0.0335(3) 0.0009(2) 0.0033(3) 0.0010(3)
V2 0.0402(4) 0.0213(3) 0.0267(3) 0.0029(2) 0.0047(3) -0.0023(2)
V3 0.0403(4) 0.0226(3) 0.0266(3) -0.0020(2) 0.0049(3) -0.0029(2)
V4 0.0377(3) 0.0222(3) 0.0277(3) 0.0013(2) 0.0056(3) -0.0043(2)
V5 0.0362(3) 0.0183(3) 0.0268(3) -0.0003(2) 0.0062(2) 0.0007(2)
O1 0.0415(15) 0.0391(15) 0.0466(16) 0.0017(12) -0.0001(13) 0.0051(12)
O1W 0.0472(16) 0.0263(13) 0.0372(14) -0.0008(11) 0.0060(12) 0.0004(11)
O2 0.0415(14) 0.0220(11) 0.0311(13) 0.0030(10) 0.0026(11) 0.0007(10)
O3 0.0407(14) 0.0271(12) 0.0299(13) 0.0018(10) 0.0015(11) -0.0039(11)
O4 0.0380(14) 0.0274(12) 0.0340(13) -0.0019(10) 0.0069(11) -0.0030(11)
O5 0.0388(14) 0.0244(12) 0.0351(13) -0.0017(10) 0.0040(11) 0.0042(11)
O6 0.0497(16) 0.0282(13) 0.0309(13) 0.0059(10) 0.0044(12) -0.0063(12)
O7 0.0416(14) 0.0277(12) 0.0270(12) 0.0011(10) 0.0055(11) -0.0020(11)
O8 0.0485(16) 0.0272(12) 0.0304(13) -0.0036(10) 0.0063(11) -0.0028(11)
O9 0.0405(14) 0.0196(11) 0.0315(13) 0.0003(9) 0.0047(11) -0.0028(10)
O10 0.0477(16) 0.0294(13) 0.0328(13) 0.0031(11) 0.0086(12) -0.0084(11)
O11 0.0378(13) 0.0222(11) 0.0290(12) -0.0004(9) 0.0088(10) -0.0013(10)
O12 0.0420(14) 0.0224(12) 0.0329(13) -0.0041(10) 0.0085(11) 0.0023(10)
O13 0.0356(13) 0.0183(11) 0.0287(12) 0.0013(9) 0.0045(10) -0.0013(10)
O14 0.0339(13) 0.0227(11) 0.0286(12) -0.0004(9) 0.0055(10) 0.0011(10)
N1 0.0417(18) 0.0248(14) 0.0320(16) 0.0008(12) 0.0054(13) -0.0009(13)
N2 0.0500(19) 0.0227(14) 0.0342(16) 0.0002(12) 0.0032(14) 0.0047(14)
N3 0.049(2) 0.055(2) 0.041(2) -0.0007(17) 0.0060(16) 0.0115(18)
C1 0.050(2) 0.040(2) 0.049(2) -0.0077(19) 0.014(2) -0.0049(19)
C2 0.055(3) 0.063(3) 0.082(4) -0.017(3) 0.003(3) 0.003(3)
C3 0.068(3) 0.068(3) 0.062(3) -0.001(3) -0.001(3) -0.001(3)
C4 0.074(4) 0.074(4) 0.062(3) -0.001(3) 0.010(3) 0.021(3)
C5 0.062(3) 0.086(4) 0.058(3) -0.008(3) 0.001(3) 0.023(3)
C6 0.048(3) 0.073(4) 0.064(3) 0.006(3) 0.009(2) 0.007(2)
C7 0.078(4) 0.080(4) 0.096(5) -0.006(4) 0.021(4) -0.001(3)
C8 0.139(7) 0.090(5) 0.112(6) 0.025(5) 0.005(5) 0.029(5)
C9 0.055(3) 0.035(2) 0.043(2) 0.0006(17) 0.0064(19) -0.0069(19)
C10 0.050(3) 0.061(3) 0.053(3) 0.014(2) -0.001(2) -0.007(2)
C11 0.066(3) 0.077(4) 0.061(3) 0.006(3) -0.004(3) -0.021(3)
C12 0.054(3) 0.107(5) 0.076(4) 0.023(4) -0.011(3) -0.019(3)
C13 0.071(4) 0.115(6) 0.087(5) -0.006(4) -0.011(3) -0.030(4)
C14 0.057(4) 0.125(6) 0.100(5) 0.002(5) -0.016(3) -0.013(4)
C15 0.084(5) 0.198(11) 0.148(8) -0.011(8) -0.036(5) -0.050(6)
C16 0.083(6) 0.168(10) 0.219(12) -0.035(9) -0.066(7) -0.004(6)
C17 0.056(3) 0.053(3) 0.043(2) 0.012(2) 0.011(2) 0.004(2)
C18 0.050(3) 0.052(3) 0.042(2) 0.006(2) 0.011(2) 0.008(2)
C19 0.054(3) 0.050(3) 0.054(3) 0.003(2) 0.015(2) 0.003(2)
C20 0.053(3) 0.062(3) 0.051(3) -0.004(2) 0.011(2) 0.002(2)
C21 0.064(3) 0.084(4) 0.070(4) -0.017(3) 0.008(3) -0.005(3)
C22 0.058(3) 0.144(6) 0.064(4) -0.025(4) 0.008(3) -0.003(4)
C23 0.076(5) 0.169(8) 0.094(5) -0.061(6) 0.005(4) -0.011(5)
C24 0.076(5) 0.272(14) 0.107(6) -0.083(8) -0.002(5) -0.008(7)

loop_
_atom_type_symbol
_atom_type_description
_atom_type_scat_dispersion_real
_atom_type_scat_dispersion_imag
_atom_type_scat_source
C C 0.0033 0.0016
;
International Tables for Crystallography
(Vol. C, Tables 4.2.6.8 and 6.1.1.4)
;
H H 0.0000 0.0000
;
International Tables for Crystallography
(Vol. C, Table 6.1.1.4)
;
N N 0.0061 0.0033
;
International Tables for Crystallography
(Vol. C, Tables 4.2.6.8 and 6.1.1.4)
;
V V 0.3005 0.5294
;
International Tables for Crystallography
(Vol. C, Tables 4.2.6.8 and 6.1.1.4)
;
O O 0.0106 0.0060
;
International Tables for Crystallography
(Vol. C, Tables 4.2.6.8 and 6.1.1.4)
;

loop_
_geom_angle_atom_site_label_1
_geom_angle_atom_site_label_2
_geom_angle_atom_site_label_3
_geom_angle
_geom_angle_site_symmetry_1
_geom_angle_site_symmetry_3
O1 V1 O4 104.34(13) . .
O1 V1 O3 104.44(14) . .
O4 V1 O3 90.29(11) . .
O1 V1 O2 102.08(13) . .
O4 V1 O2 152.97(12) . .
O3 V1 O2 88.62(11) . .
O1 V1 O5 101.93(13) . .
O4 V1 O5 84.72(11) . .
O3 V1 O5 153.58(11) . .
O2 V1 O5 84.35(11) . .
O1 V1 O14 176.01(12) . .
O4 V1 O14 76.70(10) . .
O3 V1 O14 79.35(10) . .
O2 V1 O14 76.56(10) . .
O5 V1 O14 74.26(9) . .
O1 V1 V3 136.40(11) . .
O4 V1 V3 82.19(8) . .
O3 V1 V3 31.96(8) . .
O2 V1 V3 82.68(8) . .
O5 V1 V3 121.66(8) . .
O14 V1 V3 47.40(6) . .
O1 V1 V5 132.14(11) . .
O4 V1 V5 78.98(8) . .
O3 V1 V5 123.39(8) . .
O2 V1 V5 79.15(8) . .
O5 V1 V5 30.21(7) . .
O14 V1 V5 44.05(6) . .
V3 V1 V5 91.45(2) . .
O1 V1 V4 135.47(11) . .
O4 V1 V4 31.15(8) . .
O3 V1 V4 81.68(8) . .
O2 V1 V4 122.31(8) . .
O5 V1 V4 80.71(7) . .
O14 V1 V4 45.74(6) . .
V3 V1 V4 60.29(2) . .
V5 V1 V4 61.00(2) . .
O6 V2 O2 101.13(13) . .
O6 V2 O7 102.32(12) . .
O2 V2 O7 93.84(11) . .
O6 V2 O13 100.23(11) . .
O2 V2 O13 90.87(11) . .
O7 V2 O13 155.59(10) . .
O6 V2 O11 101.08(12) . 3_666
O2 V2 O11 156.26(10) . 3_666
O7 V2 O11 89.54(10) . 3_666
O13 V2 O11 77.01(10) . 3_666
O6 V2 O14 176.38(12) . .
O2 V2 O14 81.54(10) . .
O7 V2 O14 79.83(10) . .
O13 V2 O14 77.19(9) . .
O11 V2 O14 75.94(9) 3_666 .
O6 V2 V4 90.94(10) . 3_666
O2 V2 V4 132.14(8) . 3_666
O7 V2 V4 128.75(8) . 3_666
O13 V2 V4 41.28(7) . 3_666
O11 V2 V4 39.21(7) 3_666 3_666
O14 V2 V4 85.45(7) . 3_666
O8 V3 O3 104.64(13) . .
O8 V3 O9 102.73(12) . .
O3 V3 O9 94.32(11) . .
O8 V3 O7 100.66(12) . .
O3 V3 O7 91.69(11) . .
O9 V3 O7 153.48(11) . .
O8 V3 O12 97.53(12) . 3_666
O3 V3 O12 157.59(11) . 3_666
O9 V3 O12 83.81(11) . 3_666
O7 V3 O12 80.90(10) . 3_666
O8 V3 O14 171.61(12) . .
O3 V3 O14 83.62(10) . .
O9 V3 O14 77.72(9) . .
O7 V3 O14 77.32(9) . .
O12 V3 O14 74.14(9) 3_666 .
O8 V3 V1 138.26(10) . .
O3 V3 V1 33.63(8) . .
O9 V3 V1 85.57(8) . .
O7 V3 V1 85.27(8) . .
O12 V3 V1 124.14(7) 3_666 .
O14 V3 V1 50.02(6) . .
O8 V3 V5 129.15(10) . 3_666
O3 V3 V5 126.15(8) . 3_666
O9 V3 V5 78.09(8) . 3_666
O7 V3 V5 77.52(8) . 3_666
O12 V3 V5 31.62(6) 3_666 3_666
O14 V3 V5 42.54(6) . 3_666
V1 V3 V5 92.56(2) . 3_666
O8 V3 V4 135.40(9) . .
O3 V3 V4 82.97(8) . .
O9 V3 V4 32.78(7) . .
O7 V3 V4 123.29(8) . .
O12 V3 V4 83.55(7) 3_666 .
O14 V3 V4 45.97(6) . .
V1 V3 V4 60.40(2) . .
V5 V3 V4 62.07(2) 3_666 .
O10 V4 O4 104.41(13) . .
O10 V4 O9 101.68(12) . .
O4 V4 O9 94.70(11) . .
O10 V4 O11 100.86(12) . .
O4 V4 O11 92.12(11) . .
O9 V4 O11 153.98(11) . .
O10 V4 O13 98.88(12) . 3_666
O4 V4 O13 155.64(10) . 3_666
O9 V4 O13 87.38(10) . 3_666
O11 V4 O13 76.44(10) . 3_666
O10 V4 O14 173.70(12) . .
O4 V4 O14 81.72(10) . .
O9 V4 O14 79.00(9) . .
O11 V4 O14 77.19(9) . .
O13 V4 O14 74.86(9) 3_666 .
O10 V4 V2 90.00(10) . 3_666
O4 V4 V2 131.96(8) . 3_666
O9 V4 V2 127.40(9) . 3_666
O11 V4 V2 39.86(7) . 3_666
O13 V4 V2 40.02(7) 3_666 3_666
O14 V4 V2 84.71(7) . 3_666
O10 V4 V3 134.24(9) . .
O4 V4 V3 82.21(8) . .
O9 V4 V3 32.83(7) . .
O11 V4 V3 124.39(7) . .
O13 V4 V3 86.66(7) 3_666 .
O14 V4 V3 47.21(6) . .
V2 V4 V3 119.37(3) 3_666 .
O10 V4 V1 136.67(10) . .
O4 V4 V1 32.39(8) . .
O9 V4 V1 84.59(8) . .
O11 V4 V1 87.89(7) . .
O13 V4 V1 124.35(7) 3_666 .
O14 V4 V1 49.54(6) . .
V2 V4 V1 120.21(2) 3_666 .
V3 V4 V1 59.31(2) . .
O12 V5 O5 106.31(12) . .
O12 V5 O11 97.39(11) . .
O5 V5 O11 96.66(12) . .
O12 V5 O13 98.91(11) . .
O5 V5 O13 95.88(11) . .
O11 V5 O13 155.73(10) . .
O12 V5 O14 89.28(11) . 3_666
O5 V5 O14 164.40(11) . 3_666
O11 V5 O14 81.31(10) . 3_666
O13 V5 O14 81.03(10) . 3_666
O12 V5 O14 167.52(11) . .
O5 V5 O14 86.13(11) . .
O11 V5 O14 79.92(9) . .
O13 V5 O14 80.29(9) . .
O14 V5 O14 78.28(10) 3_666 .
O12 V5 V3 41.38(9) . 3_666
O5 V5 V3 147.65(9) . 3_666
O11 V5 V3 90.87(8) . 3_666
O13 V5 V3 89.57(8) . 3_666
O14 V5 V3 47.93(7) 3_666 3_666
O14 V5 V3 126.21(7) . 3_666
O12 V5 V1 142.65(9) . .
O5 V5 V1 36.36(8) . .
O11 V5 V1 88.81(8) . .
O13 V5 V1 89.07(8) . .
O14 V5 V1 128.05(7) 3_666 .
O14 V5 V1 49.78(7) . .
V3 V5 V1 175.95(3) 3_666 .
V2 O2 V1 115.56(12) . .
V3 O3 V1 114.41(14) . .
V4 O4 V1 116.46(13) . .
V5 O5 V1 113.44(13) . .
V2 O7 V3 113.51(12) . .
V4 O9 V3 114.39(12) . .
V5 O11 V4 108.15(11) . .
V5 O11 V2 106.65(12) . 3_666
V4 O11 V2 100.93(10) . 3_666
V5 O12 V3 107.00(12) . 3_666
V5 O13 V2 107.89(11) . .
V5 O13 V4 106.78(11) . 3_666
V2 O13 V4 98.70(10) . 3_666
V5 O14 V5 101.72(10) 3_666 .
V5 O14 V2 93.56(9) 3_666 .
V5 O14 V2 92.08(9) . .
V5 O14 V4 95.13(9) 3_666 .
V5 O14 V4 91.57(9) . .
V2 O14 V4 169.70(13) . .
V5 O14 V3 89.53(9) 3_666 .
V5 O14 V3 168.74(12) . .
V2 O14 V3 87.72(8) . .
V4 O14 V3 86.82(8) . .
V5 O14 V1 172.11(12) 3_666 .
V5 O14 V1 86.17(8) . .
V2 O14 V1 85.92(8) . .
V4 O14 V1 84.71(8) . .
V3 O14 V1 82.58(8) . .
C1 N1 H1D 109.5 . .
C1 N1 H1E 109.5 . .
H1D N1 H1E 109.5 . .
C1 N1 H1C 109.5 . .
H1D N1 H1C 109.5 . .
H1E N1 H1C 109.5 . .
C9 N2 H2E 109.5 . .
C9 N2 H2D 109.5 . .
H2E N2 H2D 109.5 . .
C9 N2 H2C 109.5 . .
H2E N2 H2C 109.5 . .
H2D N2 H2C 109.5 . .
C17 N3 H3E 109.5 . .
C17 N3 H3D 109.5 . .
H3E N3 H3D 109.5 . .
C17 N3 H3C 109.5 . .
H3E N3 H3C 109.5 . .
H3D N3 H3C 109.5 . .
N1 C1 C2 113.1(4) . .
N1 C1 H1A 109.0 . .
C2 C1 H1A 109.0 . .
N1 C1 H1B 109.0 . .
C2 C1 H1B 109.0 . .
H1A C1 H1B 107.8 . .
C3 C2 C1 115.2(5) . .
C3 C2 H2A 108.5 . .
C1 C2 H2A 108.5 . .
C3 C2 H2B 108.5 . .
C1 C2 H2B 108.5 . .
H2A C2 H2B 107.5 . .
C2 C3 C4 112.4(5) . .
C2 C3 H3A 109.1 . .
C4 C3 H3A 109.1 . .
C2 C3 H3B 109.1 . .
C4 C3 H3B 109.1 . .
H3A C3 H3B 107.9 . .
C5 C4 C3 109.6(5) . .
C5 C4 H4A 109.7 . .
C3 C4 H4A 109.7 . .
C5 C4 H4B 109.7 . .
C3 C4 H4B 109.7 . .
H4A C4 H4B 108.2 . .
C4 C5 C6 113.7(5) . .
C4 C5 H5A 108.8 . .
C6 C5 H5A 108.8 . .
C4 C5 H5B 108.8 . .
C6 C5 H5B 108.8 . .
H5A C5 H5B 107.7 . .
C5 C6 C7 111.7(5) . .
C5 C6 H6B 109.3 . .
C7 C6 H6B 109.3 . .
C5 C6 H6A 109.3 . .
C7 C6 H6A 109.3 . .
H6B C6 H6A 107.9 . .
C8 C7 C6 111.6(6) . .
C8 C7 H7B 109.3 . .
C6 C7 H7B 109.3 . .
C8 C7 H7A 109.3 . .
C6 C7 H7A 109.3 . .
H7B C7 H7A 108.0 . .
C7 C8 H8C 109.5 . .
C7 C8 H8A 109.5 . .
H8C C8 H8A 109.5 . .
C7 C8 H8B 109.5 . .
H8C C8 H8B 109.5 . .
H8A C8 H8B 109.5 . .
N2 C9 C10 113.3(3) . .
N2 C9 H9A 108.9 . .
C10 C9 H9A 108.9 . .
N2 C9 H9B 108.9 . .
C10 C9 H9B 108.9 . .
H9A C9 H9B 107.7 . .
C9 C10 C11 113.8(4) . .
C9 C10 H10B 108.8 . .
C11 C10 H10B 108.8 . .
C9 C10 H10A 108.8 . .
C11 C10 H10A 108.8 . .
H10B C10 H10A 107.7 . .
C12 C11 C10 118.9(5) . .
C12 C11 H11B 107.6 . .
C10 C11 H11B 107.6 . .
C12 C11 H11A 107.6 . .
C10 C11 H11A 107.6 . .
H11B C11 H11A 107.0 . .
C11 C12 C13 117.4(5) . .
C11 C12 H12B 107.9 . .
C13 C12 H12B 107.9 . .
C11 C12 H12A 107.9 . .
C13 C12 H12A 107.9 . .
H12B C12 H12A 107.2 . .
C14 C13 C12 120.2(6) . .
C14 C13 H13B 107.3 . .
C12 C13 H13B 107.3 . .
C14 C13 H13A 107.3 . .
C12 C13 H13A 107.3 . .
H13B C13 H13A 106.9 . .
C15 C14 C13 119.7(7) . .
C15 C14 H14A 107.4 . .
C13 C14 H14A 107.4 . .
C15 C14 H14B 107.4 . .
C13 C14 H14B 107.4 . .
H14A C14 H14B 106.9 . .
C16 C15 C14 121.6(10) . .
C16 C15 H15B 106.9 . .
C14 C15 H15B 106.9 . .
C16 C15 H15A 106.9 . .
C14 C15 H15A 106.9 . .
H15B C15 H15A 106.7 . .
C15 C16 H16C 109.5 . .
C15 C16 H16A 109.5 . .
H16C C16 H16A 109.5 . .
C15 C16 H16B 109.5 . .
H16C C16 H16B 109.5 . .
H16A C16 H16B 109.5 . .
N3 C17 C18 113.1(4) . .
N3 C17 H17A 109.0 . .
C18 C17 H17A 109.0 . .
N3 C17 H17B 109.0 . .
C18 C17 H17B 109.0 . .
H17A C17 H17B 107.8 . .
C19 C18 C17 111.2(4) . .
C19 C18 H18A 109.4 . .
C17 C18 H18A 109.4 . .
C19 C18 H18B 109.4 . .
C17 C18 H18B 109.4 . .
H18A C18 H18B 108.0 . .
C18 C19 C20 115.5(4) . .
C18 C19 H19A 108.4 . .
C20 C19 H19A 108.4 . .
C18 C19 H19B 108.4 . .
C20 C19 H19B 108.4 . .
H19A C19 H19B 107.5 . .
C21 C20 C19 113.9(5) . .
C21 C20 H20A 108.8 . .
C19 C20 H20A 108.8 . .
C21 C20 H20B 108.8 . .
C19 C20 H20B 108.8 . .
H20A C20 H20B 107.7 . .
C22 C21 C20 116.1(6) . .
C22 C21 H21B 108.3 . .
C20 C21 H21B 108.3 . .
C22 C21 H21A 108.3 . .
C20 C21 H21A 108.3 . .
H21B C21 H21A 107.4 . .
C21 C22 C23 114.6(7) . .
C21 C22 H22B 108.6 . .
C23 C22 H22B 108.6 . .
C21 C22 H22A 108.6 . .
C23 C22 H22A 108.6 . .
H22B C22 H22A 107.6 . .
C24 C23 C22 114.9(9) . .
C24 C23 H23B 108.5 . .
C22 C23 H23B 108.5 . .
C24 C23 H23A 108.5 . .
C22 C23 H23A 108.5 . .
H23B C23 H23A 107.5 . .
C23 C24 H24C 109.5 . .
C23 C24 H24A 109.5 . .
H24C C24 H24A 109.5 . .
C23 C24 H24B 109.5 . .
H24C C24 H24B 109.5 . .
H24A C24 H24B 109.5 . .

loop_
_geom_bond_atom_site_label_1
_geom_bond_atom_site_label_2
_geom_bond_distance
_geom_bond_site_symmetry_2
V1 O1 1.590(3) .
V1 O4 1.857(3) .
V1 O3 1.867(3) .
V1 O2 1.887(2) .
V1 O5 2.003(3) .
V1 O14 2.372(2) .
V1 V3 3.0700(9) .
V1 V5 3.1000(9) .
V1 V4 3.1043(9) .
V2 O6 1.613(2) .
V2 O2 1.823(3) .
V2 O7 1.836(2) .
V2 O13 1.987(2) .
V2 O11 1.994(3) 3_666
V2 O14 2.232(2) .
V2 V4 3.0550(9) 3_666
V3 O8 1.620(2) .
V3 O3 1.785(3) .
V3 O9 1.846(2) .
V3 O7 1.901(2) .
V3 O12 2.122(3) 3_666
V3 O14 2.279(2) .
V3 V5 3.0701(9) 3_666
V3 V4 3.1008(9) .
V4 O10 1.621(2) .
V4 O4 1.794(3) .
V4 O9 1.843(2) .
V4 O11 1.967(2) .
V4 O13 2.039(2) 3_666
V4 O14 2.233(2) .
V4 V2 3.0550(9) 3_666
V5 O12 1.683(2) .
V5 O5 1.700(3) .
V5 O11 1.922(2) .
V5 O13 1.924(2) .
V5 O14 2.076(2) 3_666
V5 O14 2.160(2) .
V5 V3 3.0700(9) 3_666
O11 V2 1.994(3) 3_666
O12 V3 2.122(3) 3_666
O13 V4 2.039(2) 3_666
O14 V5 2.076(2) 3_666
N1 C1 1.485(5) .
N1 H1D 0.9100 .
N1 H1E 0.9100 .
N1 H1C 0.9100 .
N2 C9 1.474(5) .
N2 H2E 0.9100 .
N2 H2D 0.9100 .
N2 H2C 0.9100 .
N3 C17 1.476(6) .
N3 H3E 0.9100 .
N3 H3D 0.9100 .
N3 H3C 0.9100 .
C1 C2 1.504(7) .
C1 H1A 0.9900 .
C1 H1B 0.9900 .
C2 C3 1.453(8) .
C2 H2A 0.9900 .
C2 H2B 0.9900 .
C3 C4 1.565(8) .
C3 H3A 0.9900 .
C3 H3B 0.9900 .
C4 C5 1.484(8) .
C4 H4A 0.9900 .
C4 H4B 0.9900 .
C5 C6 1.507(7) .
C5 H5A 0.9900 .
C5 H5B 0.9900 .
C6 C7 1.521(8) .
C6 H6B 0.9900 .
C6 H6A 0.9900 .
C7 C8 1.493(10) .
C7 H7B 0.9900 .
C7 H7A 0.9900 .
C8 H8C 0.9800 .
C8 H8A 0.9800 .
C8 H8B 0.9800 .
C9 C10 1.484(6) .
C9 H9A 0.9900 .
C9 H9B 0.9900 .
C10 C11 1.494(7) .
C10 H10B 0.9900 .
C10 H10A 0.9900 .
C11 C12 1.471(7) .
C11 H11B 0.9900 .
C11 H11A 0.9900 .
C12 C13 1.482(8) .
C12 H12B 0.9900 .
C12 H12A 0.9900 .
C13 C14 1.473(9) .
C13 H13B 0.9900 .
C13 H13A 0.9900 .
C14 C15 1.455(9) .
C14 H14A 0.9900 .
C14 H14B 0.9900 .
C15 C16 1.423(12) .
C15 H15B 0.9900 .
C15 H15A 0.9900 .
C16 H16C 0.9800 .
C16 H16A 0.9800 .
C16 H16B 0.9800 .
C17 C18 1.503(6) .
C17 H17A 0.9900 .
C17 H17B 0.9900 .
C18 C19 1.498(7) .
C18 H18A 0.9900 .
C18 H18B 0.9900 .
C19 C20 1.507(7) .
C19 H19A 0.9900 .
C19 H19B 0.9900 .
C20 C21 1.500(7) .
C20 H20A 0.9900 .
C20 H20B 0.9900 .
C21 C22 1.494(9) .
C21 H21B 0.9900 .
C21 H21A 0.9900 .
C22 C23 1.512(10) .
C22 H22B 0.9900 .
C22 H22A 0.9900 .
C23 C24 1.500(12) .
C23 H23B 0.9900 .
C23 H23A 0.9900 .
C24 H24C 0.9800 .
C24 H24A 0.9800 .
C24 H24B 0.9800 .

loop_
_geom_hbond_atom_site_label_D
_geom_hbond_atom_site_label_H
_geom_hbond_atom_site_label_A
_geom_hbond_site_symmetry_A
_geom_hbond_distance_DA
_geom_hbond_distance_DH
_geom_hbond_distance_HA
_geom_hbond_angle_DHA
_geom_hbond_publ_flag
N1 H1D O6 2_645 2.922(4) 0.910 2.549 105.1 no
N1 H1D O8 4_566 2.897(4) 0.910 2.029 159.0 no
N1 H1E O6 2_645 2.922(4) 0.910 2.531 106.5 no
N1 H1E O10 4_565 2.858(4) 0.910 1.990 159.0 no
N1 H1C O9 . 2.700(4) 0.910 1.825 160.5 no
N2 H2E O1W 2_656 2.892(4) 0.910 2.039 155.6 no
N2 H2E O12 . 3.030(4) 0.910 2.561 112.6 no
N2 H2D O1W 3_666 2.884(4) 0.910 1.988 167.5 no
N2 H2C O2 4_576 2.712(4) 0.910 1.821 165.6 no
N3 H3E O7 1_556 2.778(4) 0.910 1.878 169.5 no
N3 H3D O7 3_666 2.770(4) 0.910 2.148 124.8 no

loop_
_geom_torsion_atom_site_label_1
_geom_torsion_atom_site_label_2
_geom_torsion_atom_site_label_3
_geom_torsion_atom_site_label_4
_geom_torsion
_geom_torsion_site_symmetry_1
_geom_torsion_site_symmetry_4
O6 V2 O2 V1 176.60(14) . .
O7 V2 O2 V1 73.23(15) . .
O13 V2 O2 V1 -82.80(14) . .
O11 V2 O2 V1 -24.4(3) 3_666 .
O14 V2 O2 V1 -5.89(13) . .
V4 V2 O2 V1 -81.83(15) 3_666 .
O1 V1 O2 V2 -178.21(15) . .
O4 V1 O2 V2 14.2(3) . .
O3 V1 O2 V2 -73.74(15) . .
O5 V1 O2 V2 80.76(14) . .
O14 V1 O2 V2 5.63(12) . .
V3 V1 O2 V2 -42.23(12) . .
V5 V1 O2 V2 50.67(12) . .
V4 V1 O2 V2 5.51(17) . .
O8 V3 O3 V1 179.68(13) . .
O9 V3 O3 V1 75.31(14) . .
O7 V3 O3 V1 -78.84(14) . .
O12 V3 O3 V1 -8.9(4) 3_666 .
O14 V3 O3 V1 -1.80(13) . .
V5 V3 O3 V1 -3.09(18) 3_666 .
V4 V3 O3 V1 44.50(11) . .
O1 V1 O3 V3 -179.55(15) . .
O4 V1 O3 V3 -74.65(15) . .
O2 V1 O3 V3 78.34(14) . .
O5 V1 O3 V3 4.0(3) . .
O14 V1 O3 V3 1.75(12) . .
V5 V1 O3 V3 2.31(17) . .
V4 V1 O3 V3 -44.61(11) . .
O10 V4 O4 V1 -175.52(14) . .
O9 V4 O4 V1 -72.17(15) . .
O11 V4 O4 V1 82.70(14) . .
O13 V4 O4 V1 21.9(3) 3_666 .
O14 V4 O4 V1 5.97(13) . .
V2 V4 O4 V1 81.12(16) 3_666 .
V3 V4 O4 V1 -41.74(12) . .
O1 V1 O4 V4 178.26(15) . .
O3 V1 O4 V4 73.27(15) . .
O2 V1 O4 V4 -14.3(3) . .
O5 V1 O4 V4 -80.75(15) . .
O14 V1 O4 V4 -5.71(12) . .
V3 V1 O4 V4 42.26(12) . .
V5 V1 O4 V4 -50.77(12) . .
O12 V5 O5 V1 -178.55(12) . .
O11 V5 O5 V1 -78.82(14) . .
O13 V5 O5 V1 80.36(14) . .
O14 V5 O5 V1 2.7(5) 3_666 .
O14 V5 O5 V1 0.55(13) . .
V3 V5 O5 V1 178.89(5) 3_666 .
O6 V2 O7 V3 -171.79(14) . .
O2 V2 O7 V3 -69.51(14) . .
O13 V2 O7 V3 31.1(3) . .
O11 V2 O7 V3 86.96(14) 3_666 .
O14 V2 O7 V3 11.17(13) . .
V4 V2 O7 V3 86.85(14) 3_666 .
O10 V4 O9 V3 173.56(15) . .
O4 V4 O9 V3 67.78(15) . .
O11 V4 O9 V3 -36.9(3) . .
O13 V4 O9 V3 -87.90(14) 3_666 .
O14 V4 O9 V3 -12.83(13) . .
V2 V4 O9 V3 -87.35(14) 3_666 .
V1 V4 O9 V3 36.97(12) . .
O8 V3 O9 V4 -175.96(15) . .
O3 V3 O9 V4 -69.89(15) . .
O7 V3 O9 V4 32.7(3) . .
O12 V3 O9 V4 87.69(14) 3_666 .
O14 V3 O9 V4 12.62(13) . .
V1 V3 O9 V4 -37.39(12) . .
V5 V3 O9 V4 56.17(12) 3_666 .
O5 V5 O12 V3 -177.93(11) . 3_666
O11 V5 O12 V3 82.87(12) . 3_666
O13 V5 O12 V3 -79.07(12) . 3_666
O14 V5 O12 V3 1.73(11) 3_666 3_666
O14 V5 O12 V3 6.2(6) . 3_666
V1 V5 O12 V3 -179.35(5) . 3_666
N1 C1 C2 C3 -66.5(6) . .
C1 C2 C3 C4 -174.7(4) . .
C2 C3 C4 C5 179.4(5) . .
C3 C4 C5 C6 177.5(4) . .
C4 C5 C6 C7 175.3(5) . .
C5 C6 C7 C8 -179.4(6) . .
N2 C9 C10 C11 174.7(4) . .
C9 C10 C11 C12 -176.7(5) . .
C10 C11 C12 C13 179.1(6) . .
C11 C12 C13 C14 -179.7(7) . .
C12 C13 C14 C15 -179.0(8) . .
C13 C14 C15 C16 179.6(10) . .
N3 C17 C18 C19 170.5(4) . .
C17 C18 C19 C20 -179.6(4) . .
C18 C19 C20 C21 177.3(4) . .
C19 C20 C21 C22 -179.9(5) . .
C20 C21 C22 C23 -179.1(5) . .
C21 C22 C23 C24 -179.9(6) . .
